data_7113651
loop_
_publ_author_name
'Patient, Lee'
'Berry, Malcolm B.'
'Coles, Simon J.'
'Hursthouse, Mike B.'
'Kilburn, Jeremy D.'

_publ_section_title
;
 Lewis acid mediated cyclisations of silylated methylenecyclopropyl
 hydrazones
;
_journal_coden_ASTM CHCOFS
_journal_issue 20
_journal_name_full
;
 Chemical Communications (Cambridge, United Kingdom)
;
_journal_page_first 2552
_journal_page_last 2553
_journal_paper_doi 10.1039/b306636c
_journal_year 2003
_chemical_formula_sum 'C18 H28 N2 O2 S Si'
_chemical_formula_weight 364.57
_space_group_IT_number 2
_symmetry_cell_setting triclinic
_symmetry_space_group_name_Hall '-P 1'
_symmetry_space_group_name_H-M 'P -1'
_atom_sites_solution_hydrogens geom
_atom_sites_solution_primary direct
_atom_sites_solution_secondary difmap
_audit_creation_method SHELXL-97
_cell_angle_alpha 85.016(2)
_cell_angle_beta 88.2630(10)
_cell_angle_gamma 87.538(2)
_cell_formula_units_Z 4
_cell_length_a 8.9559(4)
_cell_length_b 9.0489(4)
_cell_length_c 24.0779(13)
_cell_measurement_reflns_used 18333
_cell_measurement_temperature 120(2)
_cell_measurement_theta_max 27.48
_cell_measurement_theta_min 2.91
_cell_volume 1941.43(16)
_computing_cell_refinement 'DENZO & COLLECT'
_computing_data_collection 'DENZO (Otwinowski & Minor, 1997) & COLLECT (Hooft, 1998)'
_computing_data_reduction 'DENZO & COLLECT'
_computing_structure_refinement 'SHELXL-97 (Sheldrick, 1997)'
_computing_structure_solution 'SHELXS-97 (Sheldrick, 1997)'
_diffrn_ambient_temperature 120(2)
_diffrn_detector_area_resol_mean 9.091
_diffrn_measured_fraction_theta_full 0.733
_diffrn_measured_fraction_theta_max 0.733
_diffrn_measurement_device_type 'Nonius KappaCCD'
_diffrn_measurement_method '\f and \w scans'
_diffrn_radiation_monochromator graphite
_diffrn_radiation_source 'Nonius FR591 rotating anode'
_diffrn_radiation_type MoK\a
_diffrn_radiation_wavelength 0.71073
_diffrn_reflns_av_R_equivalents 0.0484
_diffrn_reflns_av_sigmaI/netI 0.0608
_diffrn_reflns_limit_h_max 11
_diffrn_reflns_limit_h_min -11
_diffrn_reflns_limit_k_max 10
_diffrn_reflns_limit_k_min -8
_diffrn_reflns_limit_l_max 31
_diffrn_reflns_limit_l_min -31
_diffrn_reflns_number 13750
_diffrn_reflns_theta_full 27.45
_diffrn_reflns_theta_max 27.45
_diffrn_reflns_theta_min 3.14
_diffrn_standards_decay_% negligible
_exptl_absorpt_coefficient_mu 0.241
_exptl_absorpt_correction_T_max 0.9763
_exptl_absorpt_correction_T_min 0.9312
_exptl_absorpt_correction_type multi-scan
_exptl_absorpt_process_details 'SORTAV Blessing (1997)'
_exptl_crystal_colour colourless
_exptl_crystal_density_diffrn 1.247
_exptl_crystal_density_method 'not measured'
_exptl_crystal_description prism
_exptl_crystal_F_000 784
_exptl_crystal_size_max 0.30
_exptl_crystal_size_mid 0.14
_exptl_crystal_size_min 0.10
_refine_diff_density_max 1.846
_refine_diff_density_min -0.502
_refine_diff_density_rms 0.085
_refine_ls_extinction_coef 0.016(3)
_refine_ls_extinction_expression Fc^*^=kFc[1+0.001xFc^2^\l^3^/sin(2\q)]^-1/4^
_refine_ls_extinction_method SHELXL
_refine_ls_goodness_of_fit_ref 1.050
_refine_ls_hydrogen_treatment riding
_refine_ls_matrix_type full
_refine_ls_number_parameters 442
_refine_ls_number_reflns 6515
_refine_ls_number_restraints 18
_refine_ls_restrained_S_all 1.049
_refine_ls_R_factor_all 0.1175
_refine_ls_R_factor_gt 0.0984
_refine_ls_shift/su_max 0.230
_refine_ls_shift/su_mean 0.011
_refine_ls_structure_factor_coef Fsqd
_refine_ls_weighting_details 'calc w=1/[\s^2^(Fo^2^)+(0.0902P)^2^+8.2962P] where P=(Fo^2^+2Fc^2^)/3'
_refine_ls_weighting_scheme calc
_refine_ls_wR_factor_gt 0.2430
_refine_ls_wR_factor_ref 0.2550
_reflns_number_gt 5157
_reflns_number_total 6515
_reflns_threshold_expression >2sigma(I)
_cod_duplicate_entry 7104839
_cod_data_source_file b306636c.txt
_cod_data_source_block 11d
_cod_depositor_comments
;
The following automatic conversions were performed:

'_symmetry_cell_setting' value 'Triclinic' changed to 'triclinic'
according to
/usr/data/users/saulius/automatic-downloads/retrospective/RSC/lib/dictionaries/cif_core.dic
dictionary named 'cif_core.dic' version 2.4.2 from 2011-04-26.

Automatic conversion script
Id: cif_fix_values 2281 2013-09-26 08:29:07Z andrius 
;
_cod_original_sg_symbol_H-M P-1
_cod_database_code 7113651

loop_
_symmetry_equiv_pos_as_xyz
'x, y, z'
'-x, -y, -z'

loop_
_atom_site_label
_atom_site_type_symbol
_atom_site_fract_x
_atom_site_fract_y
_atom_site_fract_z
_atom_site_U_iso_or_equiv
_atom_site_adp_type
_atom_site_occupancy
_atom_site_symmetry_multiplicity
_atom_site_calc_flag
_atom_site_refinement_flags
C1 C 0.0955(8) 0.2115(8) 0.2132(2) 0.0529(16) Uani 1 1 d .
H1A H 0.0072 0.2231 0.1899 0.079 Uiso 1 1 calc R
H1B H 0.0833 0.2769 0.2436 0.079 Uiso 1 1 calc R
H1C H 0.1067 0.1082 0.2290 0.079 Uiso 1 1 calc R
C2 C 0.2326(7) 0.2518(6) 0.1783(2) 0.0397(13) Uani 1 1 d .
C3 C 0.3693(8) 0.2691(7) 0.2025(2) 0.0517(16) Uani 1 1 d .
H3 H 0.3773 0.2527 0.2418 0.062 Uiso 1 1 calc R
C4 C 0.4930(7) 0.3097(7) 0.1703(2) 0.0491(16) Uani 1 1 d .
H4 H 0.5851 0.3226 0.1875 0.059 Uiso 1 1 calc R
C5 C 0.4830(6) 0.3318(6) 0.1127(2) 0.0326(11) Uani 1 1 d .
C6 C 0.3477(6) 0.3149(6) 0.0877(2) 0.0322(11) Uani 1 1 d .
H6 H 0.3399 0.3321 0.0484 0.039 Uiso 1 1 calc R
C7 C 0.2243(6) 0.2728(6) 0.1203(2) 0.0370(12) Uani 1 1 d .
H7 H 0.1327 0.2580 0.1031 0.044 Uiso 1 1 calc R
C8 C 0.4567(6) 0.6934(7) 0.1347(2) 0.0429(14) Uani 1 1 d .
H8 H 0.3832 0.6190 0.1260 0.051 Uiso 1 1 calc R
C9 C 0.4427(10) 0.7267(9) 0.1946(3) 0.067(2) Uani 1 1 d .
H9A H 0.3373 0.7556 0.2033 0.081 Uiso 1 1 calc R
H9B H 0.4691 0.6354 0.2186 0.081 Uiso 1 1 calc R
C10 C 0.5385(9) 0.8456(9) 0.2079(3) 0.067(2) Uani 1 1 d .
H10A H 0.5439 0.8471 0.2489 0.080 Uiso 1 1 calc R
H10B H 0.4960 0.9429 0.1925 0.080 Uiso 1 1 calc R
C11 C 0.6924(7) 0.8191(7) 0.1832(2) 0.0458(14) Uani 1 1 d .
H11A H 0.7435 0.7376 0.2063 0.055 Uiso 1 1 calc R
H11B H 0.7495 0.9096 0.1855 0.055 Uiso 1 1 calc R
C12 C 0.6989(6) 0.7792(6) 0.1216(2) 0.0324(11) Uani 1 1 d .
C13 C 0.6047(7) 0.8929(6) 0.0864(2) 0.0393(13) Uani 1 1 d .
C14 C 0.4396(8) 0.8388(8) 0.0950(3) 0.0582(19) Uani 1 1 d .
H14A H 0.3743 0.9140 0.1123 0.070 Uiso 1 1 calc R
H14B H 0.3973 0.8185 0.0590 0.070 Uiso 1 1 calc R
C15 C 0.6424(9) 1.0083(8) 0.0559(3) 0.0618(19) Uani 1 1 d .
H15A H 0.7443 1.0337 0.0528 0.074 Uiso 1 1 calc R
H15B H 0.5686 1.0688 0.0362 0.074 Uiso 1 1 calc R
C16 C 0.9915(7) 0.5962(8) 0.1423(3) 0.0549(17) Uani 1 1 d .
H16A H 0.9398 0.5053 0.1371 0.082 Uiso 1 1 calc R
H16B H 0.9830 0.6168 0.1816 0.082 Uiso 1 1 calc R
H16C H 1.0973 0.5833 0.1314 0.082 Uiso 1 1 calc R
C17 C 1.0018(8) 0.9268(8) 0.1122(3) 0.0615(19) Uani 1 1 d .
H17A H 1.0261 0.9220 0.1518 0.092 Uiso 1 1 calc R
H17B H 0.9359 1.0142 0.1029 0.092 Uiso 1 1 calc R
H17C H 1.0940 0.9341 0.0894 0.092 Uiso 1 1 calc R
C18 C 0.9323(7) 0.7277(9) 0.0229(3) 0.0550(18) Uani 1 1 d .
H18A H 1.0383 0.7359 0.0123 0.083 Uiso 1 1 calc R
H18B H 0.8732 0.8039 0.0008 0.083 Uiso 1 1 calc R
H18C H 0.8998 0.6292 0.0158 0.083 Uiso 1 1 calc R
C19 C 0.7366(9) 0.1322(10) 0.2848(3) 0.076(2) Uani 1 1 d .
H19A H 0.7340 0.0398 0.3091 0.114 Uiso 1 1 calc R
H19B H 0.8349 0.1394 0.2660 0.114 Uiso 1 1 calc R
H19C H 0.6591 0.1328 0.2569 0.114 Uiso 1 1 calc R
C20 C 0.7088(6) 0.2615(9) 0.3189(3) 0.0538(17) Uani 1 1 d .
C21 C 0.7133(7) 0.4073(10) 0.2961(3) 0.060(2) Uani 1 1 d .
H21 H 0.7406 0.4261 0.2578 0.072 Uiso 1 1 calc R
C22 C 0.6792(6) 0.5270(9) 0.3275(2) 0.0550(18) Uani 1 1 d .
H22 H 0.6837 0.6263 0.3113 0.066 Uiso 1 1 calc R
C23 C 0.6387(6) 0.4962(8) 0.3830(2) 0.0453(15) Uani 1 1 d .
C24 C 0.6358(7) 0.3535(8) 0.4072(3) 0.0541(17) Uani 1 1 d .
H24 H 0.6103 0.3352 0.4457 0.065 Uiso 1 1 calc R
C25 C 0.6702(7) 0.2359(9) 0.3750(3) 0.0556(17) Uani 1 1 d .
H25 H 0.6674 0.1369 0.3916 0.067 Uiso 1 1 calc R
C26 C 0.2661(9) 0.5138(9) 0.3628(4) 0.076(2) Uani 1 1 d .
H26 H 0.3553 0.4540 0.3502 0.091 Uiso 1 1 calc R
C27 C 0.1805(13) 0.4218(18) 0.3981(5) 0.133(5) Uani 1 1 d .
H27A H 0.1429 0.3412 0.3777 0.160 Uiso 1 1 calc R
H27B H 0.2414 0.3763 0.4293 0.160 Uiso 1 1 calc R
C28 C 0.0633(17) 0.5044(12) 0.4184(4) 0.122(5) Uani 1 1 d U
H28A H 0.0322 0.4528 0.4546 0.146 Uiso 1 1 calc R
H28B H -0.0203 0.4980 0.3929 0.146 Uiso 1 1 calc R
C29 C 0.0732(7) 0.6625(9) 0.4277(3) 0.0597(19) Uani 1 1 d .
H29A H 0.1085 0.6697 0.4659 0.072 Uiso 1 1 calc R
H29B H -0.0282 0.7102 0.4255 0.072 Uiso 1 1 calc R
C30 C 0.1789(6) 0.7502(8) 0.3857(2) 0.0496(16) Uani 1 1 d .
C31 C 0.1147(9) 0.7381(14) 0.3267(3) 0.095(3) Uani 1 1 d U
C32 C 0.1739(13) 0.5715(14) 0.3088(3) 0.121(5) Uani 1 1 d U
H32A H 0.0896 0.5075 0.3034 0.145 Uiso 1 1 calc R
H32B H 0.2387 0.5788 0.2747 0.145 Uiso 1 1 calc R
C33 C 0.0031(18) 0.8051(18) 0.3075(5) 0.158(6) Uani 1 1 d .
H33A H -0.0531 0.8719 0.3291 0.190 Uiso 1 1 calc R
H33B H -0.0270 0.7901 0.2710 0.190 Uiso 1 1 calc R
C34 C 0.3437(9) 1.0275(9) 0.3457(3) 0.073(2) Uani 1 1 d .
H34A H 0.2978 1.0248 0.3094 0.109 Uiso 1 1 calc R
H34B H 0.4390 0.9700 0.3460 0.109 Uiso 1 1 calc R
H34C H 0.3615 1.1307 0.3522 0.109 Uiso 1 1 calc R
C35 C 0.0344(10) 1.0575(12) 0.4019(4) 0.092(3) Uani 1 1 d .
H35A H 0.0015 1.0794 0.3635 0.138 Uiso 1 1 calc R
H35B H 0.0482 1.1507 0.4186 0.138 Uiso 1 1 calc R
H35C H -0.0414 1.0006 0.4236 0.138 Uiso 1 1 calc R
C36 C 0.2981(8) 0.9558(9) 0.4714(3) 0.0609(19) Uani 1 1 d .
H36A H 0.2912 1.0586 0.4814 0.091 Uiso 1 1 calc R
H36B H 0.4032 0.9212 0.4702 0.091 Uiso 1 1 calc R
H36C H 0.2430 0.8927 0.4994 0.091 Uiso 1 1 calc R
N1 N 0.6231(5) 0.5803(5) 0.06972(17) 0.0335(10) Uani 1 1 d .
H1 H 0.6221 0.6366 0.0380 0.040 Uiso 1 1 calc R
N2 N 0.6130(5) 0.6395(5) 0.12308(17) 0.0329(10) Uani 1 1 d .
N3 N 0.3991(5) 0.6373(6) 0.43048(18) 0.0482(13) Uani 1 1 d .
H3A H 0.3542 0.6243 0.4634 0.058 Uiso 1 1 calc R
N4 N 0.3191(5) 0.6540(6) 0.38012(17) 0.0414(12) Uani 1 1 d .
O1 O 0.7686(4) 0.3475(5) 0.10151(17) 0.0456(10) Uani 1 1 d .
O2 O 0.6208(4) 0.3660(4) 0.01594(14) 0.0363(9) Uani 1 1 d .
O3 O 0.6319(4) 0.6114(5) 0.47892(15) 0.0508(11) Uani 1 1 d .
O4 O 0.6194(5) 0.7812(5) 0.39250(18) 0.0555(12) Uani 1 1 d .
Si1 Si 0.90468(17) 0.75478(18) 0.09812(6) 0.0365(4) Uani 1 1 d .
Si2 Si 0.2160(2) 0.9460(2) 0.40169(7) 0.0549(6) Uani 1 1 d .
S1 S 0.63694(14) 0.39732(15) 0.07288(5) 0.0335(4) Uani 1 1 d .
S2 S 0.58087(16) 0.6438(2) 0.42277(6) 0.0464(4) Uani 1 1 d .

loop_
_atom_site_aniso_label
_atom_site_aniso_U_11
_atom_site_aniso_U_22
_atom_site_aniso_U_33
_atom_site_aniso_U_23
_atom_site_aniso_U_13
_atom_site_aniso_U_12
C1 0.064(4) 0.053(4) 0.042(3) -0.001(3) 0.011(3) -0.017(3)
C2 0.046(3) 0.031(3) 0.042(3) 0.000(2) 0.007(2) -0.008(3)
C3 0.063(4) 0.056(4) 0.034(3) 0.011(3) -0.005(3) -0.013(3)
C4 0.045(4) 0.056(4) 0.043(3) 0.015(3) -0.011(3) -0.010(3)
C5 0.036(3) 0.026(3) 0.035(3) -0.0019(19) -0.001(2) -0.001(2)
C6 0.033(3) 0.028(3) 0.036(3) -0.0042(19) -0.001(2) -0.008(2)
C7 0.040(3) 0.036(3) 0.036(3) -0.004(2) 0.002(2) -0.009(2)
C8 0.037(3) 0.044(4) 0.049(3) -0.016(2) 0.008(2) -0.008(3)
C9 0.093(6) 0.064(5) 0.044(4) -0.015(3) 0.018(3) -0.003(4)
C10 0.075(5) 0.077(6) 0.050(4) -0.019(3) 0.008(3) 0.004(4)
C11 0.057(4) 0.036(4) 0.044(3) -0.006(2) 0.001(3) 0.003(3)
C12 0.038(3) 0.025(3) 0.035(3) -0.0067(19) -0.003(2) -0.004(2)
C13 0.048(3) 0.031(3) 0.040(3) -0.009(2) -0.009(2) 0.000(3)
C14 0.055(4) 0.072(5) 0.048(3) -0.020(3) -0.013(3) 0.028(4)
C15 0.072(5) 0.051(5) 0.062(4) -0.004(3) -0.011(3) 0.011(4)
C16 0.039(4) 0.048(4) 0.080(5) -0.011(3) -0.020(3) -0.001(3)
C17 0.048(4) 0.052(5) 0.089(5) -0.022(4) -0.004(3) -0.020(3)
C18 0.037(3) 0.079(5) 0.053(4) -0.021(3) 0.012(3) -0.022(3)
C19 0.056(5) 0.106(7) 0.068(5) -0.026(4) -0.002(4) 0.010(4)
C20 0.021(3) 0.080(5) 0.061(4) -0.012(3) -0.006(2) 0.006(3)
C21 0.036(4) 0.102(6) 0.045(3) -0.013(4) -0.003(3) -0.010(4)
C22 0.033(3) 0.091(6) 0.039(3) 0.007(3) -0.008(2) -0.007(3)
C23 0.023(3) 0.069(5) 0.042(3) 0.002(3) -0.006(2) 0.001(3)
C24 0.036(3) 0.076(5) 0.047(3) 0.009(3) -0.002(2) 0.013(3)
C25 0.035(3) 0.070(5) 0.060(4) -0.001(3) -0.004(3) 0.015(3)
C26 0.054(5) 0.052(5) 0.123(7) 0.004(4) -0.033(5) -0.008(4)
C27 0.083(8) 0.194(15) 0.116(9) 0.046(9) -0.049(7) -0.034(9)
C28 0.196(13) 0.095(8) 0.062(5) 0.016(5) 0.036(7) 0.068(8)
C29 0.033(3) 0.093(6) 0.055(4) -0.009(3) -0.014(3) -0.007(3)
C30 0.027(3) 0.083(5) 0.038(3) -0.007(3) -0.008(2) 0.015(3)
C31 0.046(4) 0.191(11) 0.045(4) -0.014(5) -0.018(3) 0.050(5)
C32 0.158(10) 0.174(12) 0.045(4) -0.051(5) 0.028(5) -0.102(9)
C33 0.180(15) 0.186(15) 0.100(9) 0.026(9) -0.019(9) 0.029(12)
C34 0.081(6) 0.072(5) 0.061(4) 0.012(4) 0.012(4) 0.013(4)
C35 0.075(6) 0.111(8) 0.088(6) -0.015(5) -0.019(5) 0.047(6)
C36 0.050(4) 0.081(5) 0.051(4) 0.000(3) -0.009(3) 0.011(4)
N1 0.038(3) 0.027(3) 0.035(2) -0.0026(17) 0.0075(17) -0.0065(19)
N2 0.030(2) 0.034(3) 0.035(2) -0.0064(17) 0.0010(17) -0.0004(19)
N3 0.026(2) 0.084(4) 0.032(2) 0.003(2) -0.0058(18) 0.004(2)
N4 0.030(2) 0.061(3) 0.032(2) 0.001(2) -0.0058(17) 0.005(2)
O1 0.033(2) 0.038(3) 0.067(3) -0.0099(18) -0.0082(18) 0.0031(18)
O2 0.038(2) 0.029(2) 0.042(2) -0.0101(15) 0.0072(15) -0.0031(16)
O3 0.033(2) 0.080(3) 0.038(2) 0.0009(19) -0.0097(16) 0.004(2)
O4 0.039(2) 0.072(3) 0.054(2) 0.010(2) -0.0086(18) -0.004(2)
Si1 0.0287(8) 0.0386(10) 0.0434(8) -0.0083(6) -0.0031(6) -0.0054(7)
Si2 0.0470(11) 0.0758(14) 0.0378(9) 0.0054(8) -0.0004(7) 0.0229(9)
S1 0.0286(7) 0.0279(8) 0.0444(7) -0.0061(5) 0.0011(5) -0.0021(6)
S2 0.0277(8) 0.0698(12) 0.0399(7) 0.0054(7) -0.0068(5) 0.0022(7)

loop_
_atom_type_symbol
_atom_type_description
_atom_type_scat_dispersion_real
_atom_type_scat_dispersion_imag
_atom_type_scat_source
C C 0.0033 0.0016 'International Tables Vol C Tables 4.2.6.8 and 6.1.1.4'
H H 0.0000 0.0000 'International Tables Vol C Tables 4.2.6.8 and 6.1.1.4'
N N 0.0061 0.0033 'International Tables Vol C Tables 4.2.6.8 and 6.1.1.4'
O O 0.0106 0.0060 'International Tables Vol C Tables 4.2.6.8 and 6.1.1.4'
Si Si 0.0817 0.0704 'International Tables Vol C Tables 4.2.6.8 and 6.1.1.4'
S S 0.1246 0.1234 'International Tables Vol C Tables 4.2.6.8 and 6.1.1.4'

loop_
_geom_angle_atom_site_label_1
_geom_angle_atom_site_label_2
_geom_angle_atom_site_label_3
_geom_angle
C2 C1 H1A 109.5
C2 C1 H1B 109.5
H1A C1 H1B 109.5
C2 C1 H1C 109.5
H1A C1 H1C 109.5
H1B C1 H1C 109.5
C7 C2 C3 118.5(5)
C7 C2 C1 120.0(5)
C3 C2 C1 121.5(5)
C4 C3 C2 121.0(5)
C4 C3 H3 119.5
C2 C3 H3 119.5
C3 C4 C5 119.9(6)
C3 C4 H4 120.0
C5 C4 H4 120.0
C4 C5 C6 119.9(5)
C4 C5 S1 119.3(4)
C6 C5 S1 120.5(4)
C7 C6 C5 119.8(5)
C7 C6 H6 120.1
C5 C6 H6 120.1
C6 C7 C2 120.8(5)
C6 C7 H7 119.6
C2 C7 H7 119.6
N2 C8 C9 108.5(5)
N2 C8 C14 103.4(5)
C9 C8 C14 110.9(5)
N2 C8 H8 111.3
C9 C8 H8 111.3
C14 C8 H8 111.3
C10 C9 C8 113.1(6)
C10 C9 H9A 108.9
C8 C9 H9A 109.0
C10 C9 H9B 109.0
C8 C9 H9B 109.0
H9A C9 H9B 107.8
C9 C10 C11 109.2(6)
C9 C10 H10A 109.8
C11 C10 H10A 109.8
C9 C10 H10B 109.9
C11 C10 H10B 109.8
H10A C10 H10B 108.3
C10 C11 C12 115.7(5)
C10 C11 H11A 108.3
C12 C11 H11A 108.3
C10 C11 H11B 108.4
C12 C11 H11B 108.4
H11A C11 H11B 107.4
N2 C12 C13 104.1(4)
N2 C12 C11 103.9(4)
C13 C12 C11 109.3(4)
N2 C12 Si1 114.0(3)
C13 C12 Si1 116.1(4)
C11 C12 Si1 108.7(4)
C15 C13 C12 130.5(6)
C15 C13 C14 124.9(6)
C12 C13 C14 104.7(5)
C8 C14 C13 103.8(5)
C8 C14 H14A 111.0
C13 C14 H14A 111.0
C8 C14 H14B 111.0
C13 C14 H14B 111.0
H14A C14 H14B 109.0
C13 C15 H15A 120.0
C13 C15 H15B 120.0
H15A C15 H15B 120.0
Si1 C16 H16A 109.5
Si1 C16 H16B 109.5
H16A C16 H16B 109.5
Si1 C16 H16C 109.5
H16A C16 H16C 109.5
H16B C16 H16C 109.5
Si1 C17 H17A 109.5
Si1 C17 H17B 109.5
H17A C17 H17B 109.5
Si1 C17 H17C 109.5
H17A C17 H17C 109.5
H17B C17 H17C 109.5
Si1 C18 H18A 109.5
Si1 C18 H18B 109.5
H18A C18 H18B 109.5
Si1 C18 H18C 109.5
H18A C18 H18C 109.5
H18B C18 H18C 109.5
C20 C19 H19A 109.5
C20 C19 H19B 109.5
H19A C19 H19B 109.5
C20 C19 H19C 109.5
H19A C19 H19C 109.5
H19B C19 H19C 109.5
C25 C20 C21 118.2(7)
C25 C20 C19 119.2(7)
C21 C20 C19 122.5(7)
C22 C21 C20 122.2(6)
C22 C21 H21 118.9
C20 C21 H21 118.9
C23 C22 C21 117.6(7)
C23 C22 H22 121.2
C21 C22 H22 121.2
C24 C23 C22 121.8(6)
C24 C23 S2 119.1(5)
C22 C23 S2 119.0(5)
C23 C24 C25 119.5(6)
C23 C24 H24 120.2
C25 C24 H24 120.2
C20 C25 C24 120.7(7)
C20 C25 H25 119.7
C24 C25 H25 119.7
C27 C26 N4 121.5(10)
C27 C26 C32 110.0(7)
N4 C26 C32 101.3(6)
C27 C26 H26 107.8
N4 C26 H26 107.8
C32 C26 H26 107.8
C28 C27 C26 108.3(13)
C28 C27 H27A 110.0
C26 C27 H27A 110.0
C28 C27 H27B 110.0
C26 C27 H27B 110.0
H27A C27 H27B 108.4
C27 C28 C29 122.9(13)
C27 C28 H28A 106.6
C29 C28 H28A 106.6
C27 C28 H28B 106.6
C29 C28 H28B 106.6
H28A C28 H28B 106.6
C28 C29 C30 114.5(7)
C28 C29 H29A 108.6
C30 C29 H29A 108.6
C28 C29 H29B 108.7
C30 C29 H29B 108.6
H29A C29 H29B 107.6
N4 C30 C29 106.5(5)
N4 C30 C31 98.9(5)
C29 C30 C31 106.0(6)
N4 C30 Si2 113.4(4)
C29 C30 Si2 116.0(4)
C31 C30 Si2 114.4(6)
C33 C31 C30 126.3(10)
C33 C31 C32 123.3(11)
C30 C31 C32 105.2(6)
C26 C32 C31 99.9(5)
C26 C32 H32A 111.8
C31 C32 H32A 111.8
C26 C32 H32B 111.8
C31 C32 H32B 111.8
H32A C32 H32B 109.5
C31 C33 H33A 120.0
C31 C33 H33B 120.0
H33A C33 H33B 120.0
Si2 C34 H34A 109.5
Si2 C34 H34B 109.5
H34A C34 H34B 109.5
Si2 C34 H34C 109.5
H34A C34 H34C 109.5
H34B C34 H34C 109.5
Si2 C35 H35A 109.5
Si2 C35 H35B 109.5
H35A C35 H35B 109.5
Si2 C35 H35C 109.5
H35A C35 H35C 109.5
H35B C35 H35C 109.5
Si2 C36 H36A 109.5
Si2 C36 H36B 109.5
H36A C36 H36B 109.5
Si2 C36 H36C 109.5
H36A C36 H36C 109.5
H36B C36 H36C 109.5
N2 N1 S1 114.2(3)
N2 N1 H1 122.9
S1 N1 H1 122.9
N1 N2 C8 109.9(4)
N1 N2 C12 110.1(4)
C8 N2 C12 102.7(4)
N4 N3 S2 115.2(3)
N4 N3 H3A 122.4
S2 N3 H3A 122.4
N3 N4 C26 113.9(5)
N3 N4 C30 111.6(4)
C26 N4 C30 104.3(5)
C18 Si1 C16 110.9(3)
C18 Si1 C17 107.9(3)
C16 Si1 C17 107.6(3)
C18 Si1 C12 114.0(3)
C16 Si1 C12 108.3(3)
C17 Si1 C12 107.8(3)
C36 Si2 C34 110.3(4)
C36 Si2 C35 106.8(4)
C34 Si2 C35 109.6(4)
C36 Si2 C30 113.3(3)
C34 Si2 C30 107.9(3)
C35 Si2 C30 109.0(4)
O1 S1 O2 119.8(2)
O1 S1 N1 109.0(2)
O2 S1 N1 103.3(2)
O1 S1 C5 108.0(2)
O2 S1 C5 109.2(2)
N1 S1 C5 106.9(2)
O4 S2 O3 119.0(3)
O4 S2 N3 109.8(3)
O3 S2 N3 103.0(2)
O4 S2 C23 108.8(3)
O3 S2 C23 108.9(3)
N3 S2 C23 106.4(3)

loop_
_geom_bond_atom_site_label_1
_geom_bond_atom_site_label_2
_geom_bond_distance
C1 C2 1.508(8)
C1 H1A 0.9800
C1 H1B 0.9800
C1 H1C 0.9800
C2 C7 1.395(7)
C2 C3 1.392(9)
C3 C4 1.377(9)
C3 H3 0.9500
C4 C5 1.389(7)
C4 H4 0.9500
C5 C6 1.389(7)
C5 S1 1.750(5)
C6 C7 1.384(7)
C6 H6 0.9500
C7 H7 0.9500
C8 N2 1.489(7)
C8 C9 1.500(8)
C8 C14 1.563(9)
C8 H8 1.0000
C9 C10 1.467(11)
C9 H9A 0.9900
C9 H9B 0.9900
C10 C11 1.503(9)
C10 H10A 0.9900
C10 H10B 0.9900
C11 C12 1.556(7)
C11 H11A 0.9900
C11 H11B 0.9900
C12 N2 1.505(7)
C12 C13 1.519(7)
C12 Si1 1.920(6)
C13 C15 1.275(9)
C13 C14 1.579(9)
C14 H14A 0.9900
C14 H14B 0.9900
C15 H15A 0.9500
C15 H15B 0.9500
C16 Si1 1.866(7)
C16 H16A 0.9800
C16 H16B 0.9800
C16 H16C 0.9800
C17 Si1 1.876(7)
C17 H17A 0.9800
C17 H17B 0.9800
C17 H17C 0.9800
C18 Si1 1.857(6)
C18 H18A 0.9800
C18 H18B 0.9800
C18 H18C 0.9800
C19 C20 1.495(10)
C19 H19A 0.9800
C19 H19B 0.9800
C19 H19C 0.9800
C20 C25 1.387(9)
C20 C21 1.386(10)
C21 C22 1.392(10)
C21 H21 0.9500
C22 C23 1.381(8)
C22 H22 0.9500
C23 C24 1.371(9)
C23 S2 1.762(7)
C24 C25 1.389(10)
C24 H24 0.9500
C25 H25 0.9500
C26 C27 1.378(13)
C26 N4 1.470(9)
C26 C32 1.598(13)
C26 H26 1.0000
C27 C28 1.365(15)
C27 H27A 0.9900
C27 H27B 0.9900
C28 C29 1.474(13)
C28 H28A 0.9900
C28 H28B 0.9900
C29 C30 1.554(9)
C29 H29A 0.9900
C29 H29B 0.9900
C30 N4 1.507(7)
C30 C31 1.562(9)
C30 Si2 1.890(8)
C31 C33 1.228(14)
C31 C32 1.664(16)
C32 H32A 0.9900
C32 H32B 0.9900
C33 H33A 0.9500
C33 H33B 0.9500
C34 Si2 1.865(7)
C34 H34A 0.9800
C34 H34B 0.9800
C34 H34C 0.9800
C35 Si2 1.877(8)
C35 H35A 0.9800
C35 H35B 0.9800
C35 H35C 0.9800
C36 Si2 1.864(7)
C36 H36A 0.9800
C36 H36B 0.9800
C36 H36C 0.9800
N1 N2 1.433(6)
N1 S1 1.650(5)
N1 H1 0.8800
N3 N4 1.421(6)
N3 S2 1.636(5)
N3 H3A 0.8800
O1 S1 1.421(4)
O2 S1 1.436(4)
O3 S2 1.442(4)
O4 S2 1.435(5)
